data_9017694
loop_
_publ_author_name
'Camara, F.'
'Bittarello, E.'
'Ciriotti, M. E.'
'Nestola, F.'
'Radica, F.'
'Marchesini, M.'

_publ_section_title
;
 As-bearing new mineral species from Valletta mine, Maira Valley, Piedmont, Italy:
 II. braccoite, NaMn5[Si5AsO17(OH)](OH), description and crystal structure
;
_journal_name_full 'Mineralogical Magazine'
_journal_page_first 171
_journal_page_last 189
_journal_volume 79
_journal_year 2015
_chemical_compound_source 'Valletta mine, Maira Valley, Piedmont, Italy'
_chemical_formula_sum 'Al0.02 As0.96 Ca0.02 F0.04 H3.96 Mg0.38 Mn9.56 Na2.12 O38 Si10.74 V0.32'
_chemical_name_mineral Braccoite
_space_group_IT_number 2
_space_group_name_Hall '-P 1'
_space_group_name_H-M_alt 'P -1'
_symmetry_space_group_name_H-M 'P -1'
_cell_angle_alpha 92.691
_cell_angle_beta 117.057
_cell_angle_gamma 105.323
_cell_length_a 9.7354
_cell_length_b 9.9572
_cell_length_c 9.0657
_cell_formula_units_Z 1
_cell_volume 740.370
_database_code_amcsd 0020722
_exptl_crystal_density_diffrn 3.560
_cod_data_source_file inputs/fixed/downloads/18/18601.cif
_cod_data_source_block 18601
_cod_original_formula_sum 'Na2.12 Mn9.56 Mg.38 Ca.02 V.32 Al.02 Si10.74 As.96 O38 H3.96 F.04'
_cod_database_code 9017694

loop_
_space_group_symop_operation_xyz
x,y,z
-x,-y,-z

loop_
_atom_site_aniso_label
_atom_site_aniso_U_11
_atom_site_aniso_U_22
_atom_site_aniso_U_33
_atom_site_aniso_U_12
_atom_site_aniso_U_13
_atom_site_aniso_U_23
Na1 0.04870 0.03800 0.02150 0.02800 0.02300 0.01750
Na2 0.02330 0.01300 0.00870 0.00320 0.00900 0.00230
Mn1 0.00980 0.01070 0.01280 0.00149 0.00516 0.00090
Mg1 0.00980 0.01070 0.01280 0.00149 0.00516 0.00090
Ca1 0.00980 0.01070 0.01280 0.00149 0.00516 0.00090
Mn2 0.01030 0.01070 0.01040 0.00265 0.00545 0.00342
Mg2 0.01030 0.01070 0.01040 0.00265 0.00545 0.00342
Mn3 0.00980 0.00930 0.01120 0.00304 0.00566 0.00310
Mg3 0.00980 0.00930 0.01120 0.00304 0.00566 0.00310
V3 0.00980 0.00930 0.01120 0.00304 0.00566 0.00310
Al3 0.00980 0.00930 0.01120 0.00304 0.00566 0.00310
Mn4 0.00930 0.00910 0.01110 0.00244 0.00485 0.00261
Mg4 0.00930 0.00910 0.01110 0.00244 0.00485 0.00261
Mn5 0.01250 0.01130 0.01530 0.00397 0.00813 0.00284
Mg5 0.01250 0.01130 0.01530 0.00397 0.00813 0.00284
Si1 0.00870 0.01020 0.01010 0.00310 0.00550 0.00400
Si2 0.00850 0.00920 0.00790 0.00250 0.00390 0.00270
Si3 0.00860 0.00880 0.01100 0.00210 0.00500 0.00390
Si4 0.00970 0.00900 0.00930 0.00250 0.00490 0.00380
Si5 0.00810 0.00910 0.00860 0.00290 0.00440 0.00380
Si6 0.00980 0.00979 0.00859 0.00275 0.00542 0.00280
As6 0.00980 0.00979 0.00859 0.00275 0.00542 0.00280
V6 0.00980 0.00979 0.00859 0.00275 0.00542 0.00280
O1 0.01070 0.01530 0.01420 0.00240 0.00720 0.00710
O2 0.01180 0.02200 0.01130 0.00530 0.00690 0.00430
O3 0.01590 0.01020 0.01040 0.00160 0.00490 0.00200
O4 0.01120 0.01310 0.01290 0.00200 0.00650 0.00520
O5 0.01380 0.00870 0.01210 0.00120 0.00450 0.00360
O6 0.01290 0.01990 0.00990 0.00370 0.00640 0.00320
O7 0.01340 0.01080 0.02140 0.00420 0.01010 0.00580
O8 0.01120 0.01320 0.01120 0.00560 0.00460 0.00340
O9 0.01370 0.01340 0.00870 0.00220 0.00560 0.00190
O10 0.01070 0.01210 0.00910 0.00400 0.00360 0.00230
O11 0.01480 0.01400 0.02000 0.00630 0.01200 0.00690
O12 0.01150 0.01140 0.01030 0.00350 0.00440 0.00380
O13 0.01280 0.01200 0.01030 0.00510 0.00590 0.00400
O14 0.01280 0.01400 0.01420 0.00620 0.00780 0.00470
O15 0.01150 0.01100 0.01040 0.00340 0.00480 0.00440
O16 0.01750 0.01300 0.01360 0.00310 0.00810 0.00480
O17 0.01420 0.01420 0.01050 0.00170 0.00600 0.00030
O18 0.01330 0.01590 0.01650 0.00680 0.00660 0.00690
O19 0.01250 0.01530 0.01120 0.00490 0.00440 0.00340

loop_
_atom_site_label
_atom_site_fract_x
_atom_site_fract_y
_atom_site_fract_z
_atom_site_occupancy
_atom_site_U_iso_or_equiv
Na1 0.50000 0.00000 0.50000 1.00000 0.03000
Na2 0.19120 0.53400 0.44320 0.56000 0.01510
Mn1 0.74388 0.97982 0.29542 0.98000 0.01168
Mg1 0.74388 0.97982 0.29542 0.01000 0.01168
Ca1 0.74388 0.97982 0.29542 0.01000 0.01168
Mn2 0.99723 0.21282 0.22004 0.94000 0.01045
Mg2 0.99723 0.21282 0.22004 0.06000 0.01045
Mn3 0.86298 0.88807 0.02950 0.88000 0.00981
Mg3 0.86298 0.88807 0.02950 0.10000 0.00981
V3 0.86298 0.88807 0.02950 0.01000 0.00981
Al3 0.86298 0.88807 0.02950 0.01000 0.00981
Mn4 0.57398 0.66844 0.09774 0.99000 0.00999
Mg4 0.57398 0.66844 0.09774 0.01000 0.00999
Mn5 0.71912 0.55370 0.85346 0.99000 0.01242
Mg5 0.71912 0.55370 0.85346 0.01000 0.01242
Si1 0.87449 0.27556 0.82439 1.00000 0.00920
Si2 0.03102 0.23894 0.60955 1.00000 0.00861
Si3 0.20746 0.54939 0.77372 1.00000 0.00943
Si4 0.47814 0.75745 0.73037 1.00000 0.00925
Si5 0.61959 0.07757 0.89560 1.00000 0.00829
Si6 0.60697 0.71401 0.48355 0.37000 0.00903
As6 0.60697 0.71401 0.48355 0.48000 0.00903
V6 0.60697 0.71401 0.48355 0.15000 0.00903
O1 0.70480 0.16540 0.79470 1.00000 0.01320
O2 0.88530 0.22670 0.65670 1.00000 0.01450
O3 0.11100 0.40940 0.62040 1.00000 0.01330
O4 0.30220 0.66920 0.70620 1.00000 0.01240
O5 0.49870 0.92650 0.75290 1.00000 0.01280
O6 0.46450 0.71140 0.54650 1.00000 0.01420
O7 0.85560 0.43310 0.82220 1.00000 0.01440
O8 0.96450 0.72480 0.00810 1.00000 0.01180
O9 0.95350 0.15320 0.42200 1.00000 0.01230
O10 0.82870 0.81300 0.24690 1.00000 0.01100
O11 0.08050 0.60580 0.80350 1.00000 0.01430
O12 0.66490 0.49180 0.05940 1.00000 0.01140
O13 0.37460 0.27650 0.11810 1.00000 0.01130
O14 0.49610 0.14800 0.91020 1.00000 0.01270
O15 0.24040 0.94900 0.93670 1.00000 0.01120
O16 0.68090 0.88070 0.47500 1.00000 0.01480
O17 0.51720 0.60420 0.29770 1.00000 0.01370
O18 0.25680 0.34690 0.36990 1.00000 0.01490
O19 0.08970 0.05020 0.17280 1.00000 0.01340
H7 0.93700 0.49300 0.82000 1.00000 0.01700
H19 0.17900 0.05000 0.27600 0.98000 0.01600
F19 0.17900 0.05000 0.27600 0.02000 0.01600

loop_
_cod_related_entry_id
_cod_related_entry_database
_cod_related_entry_code
1 AMCSD 0020722
